data_7702277
loop_
_publ_author_name
'Guo, Jingjing'
'Zhang, Wenjuan'
'Oleynik, Ivan I.'
'Solan, Gregory A.'
'Oleynik, Irina V.'
'Liang, Tongling'
'Sun, Wen-Hua'

_publ_section_title
;
 Probing the effect of ortho-cycloalkyl ring size on activity and
 thermostability in cycloheptyl-fused N,N,N-iron ethylene polymerization
 catalysts.
;
_journal_issue 1
_journal_name_full 'Dalton transactions (Cambridge, England : 2003)'
_journal_page_first 136
_journal_page_last 146
_journal_paper_doi 10.1039/c9dt04325j
_journal_volume 49
_journal_year 2020
_chemical_formula_moiety 'C42 H55 Cl2 Fe N3'
_chemical_formula_sum 'C42 H55 Cl2 Fe N3'
_chemical_formula_weight 728.64
_space_group_crystal_system monoclinic
_space_group_IT_number 14
_space_group_name_Hall '-P 2yn'
_space_group_name_H-M_alt 'P 1 21/n 1'
_atom_sites_solution_hydrogens geom
_atom_sites_solution_primary iterative
_audit_creation_date 2018-12-10
_audit_creation_method
;
Olex2 1.2
(compiled 2017.08.10 svn.r3458 for OlexSys, GUI svn.r5381)
;
_audit_update_record
;
2019-09-15 deposited with the CCDC.	2019-11-26 downloaded from the CCDC.
;
_cell_angle_alpha 90
_cell_angle_beta 118.227(12)
_cell_angle_gamma 90
_cell_formula_units_Z 4
_cell_length_a 17.5657(15)
_cell_length_b 16.2635(16)
_cell_length_c 17.7642(17)
_cell_measurement_reflns_used 3918
_cell_measurement_temperature 170.00(10)
_cell_measurement_theta_max 21.5040
_cell_measurement_theta_min 3.5650
_cell_volume 4471.4(9)
_computing_cell_refinement 'CrysAlisPro 1.171.39.45i (Rigaku OD, 2018)'
_computing_data_collection 'CrysAlisPro 1.171.39.45i (Rigaku OD, 2018)'
_computing_data_reduction 'CrysAlisPro 1.171.39.45i (Rigaku OD, 2018)'
_computing_molecular_graphics 'Olex2 (Dolomanov et al., 2009)'
_computing_publication_material 'Olex2 (Dolomanov et al., 2009)'
_computing_structure_refinement 'ShelXL (Sheldrick, 2015)'
_computing_structure_solution 'olex2.solve (Bourhis et al., 2015)'
_diffrn_ambient_temperature 170
_diffrn_measured_fraction_theta_full 0.997
_diffrn_measured_fraction_theta_max 0.997
_diffrn_measurement_details
;
List of Runs (angles in degrees, time in seconds):

  # Type    Start    End  Width  t~exp~   \w     \q     \k     \f   Frames
#--------------------------------------------------------------------------
  1  \w    -47.00 -20.00   0.50   15.00    --  -15.00  45.00  60.00   54
  2  \w   -100.00 -53.00   0.50   15.00    --  -15.00  45.00 150.00   94
  3  \w     30.00  57.00   0.50   15.00    --  -15.00  45.00 150.00   54
  4  \w    -91.00 -14.00   0.50   15.00    --  -15.00  45.00  90.00  154
  5  \w     37.00  62.00   0.50   15.00    --  -15.00  45.00  90.00   50
  6  \w   -103.00  74.00   0.50   15.00    --  -15.00  45.00   0.00  354
;
_diffrn_measurement_device 'four-circle diffractometer'
_diffrn_measurement_device_type 'XtaLAB AFC10 (RCD3): fixed-chi single'
_diffrn_measurement_method '\w scans'
_diffrn_radiation_type MoK\a
_diffrn_radiation_wavelength 0.71073
_diffrn_reflns_av_R_equivalents 0.0910
_diffrn_reflns_av_unetI/netI 0.1190
_diffrn_reflns_Laue_measured_fraction_full 0.997
_diffrn_reflns_Laue_measured_fraction_max 0.997
_diffrn_reflns_limit_h_max 20
_diffrn_reflns_limit_h_min -22
_diffrn_reflns_limit_k_max 21
_diffrn_reflns_limit_k_min -21
_diffrn_reflns_limit_l_max 22
_diffrn_reflns_limit_l_min -23
_diffrn_reflns_number 38773
_diffrn_reflns_point_group_measured_fraction_full 0.997
_diffrn_reflns_point_group_measured_fraction_max 0.997
_diffrn_reflns_theta_full 25.242
_diffrn_reflns_theta_max 27.500
_diffrn_reflns_theta_min 3.415
_exptl_absorpt_coefficient_mu 0.485
_exptl_absorpt_correction_T_max 1.00000
_exptl_absorpt_correction_T_min 0.37451
_exptl_absorpt_correction_type multi-scan
_exptl_absorpt_process_details
;
CrysAlisPro 1.171.39.45i (Rigaku Oxford Diffraction, 2018)
Empirical absorption correction using spherical harmonics,
 implemented in SCALE3 ABSPACK scaling algorithm.
;
_exptl_crystal_colour blue
_exptl_crystal_colour_primary blue
_exptl_crystal_density_diffrn 1.082
_exptl_crystal_description rod
_exptl_crystal_F_000 1552
_exptl_crystal_size_max 0.26
_exptl_crystal_size_mid 0.144
_exptl_crystal_size_min 0.11
_refine_diff_density_max 0.907
_refine_diff_density_min -0.450
_refine_diff_density_rms 0.085
_refine_ls_extinction_method none
_refine_ls_goodness_of_fit_ref 0.987
_refine_ls_hydrogen_treatment constr
_refine_ls_matrix_type full
_refine_ls_number_parameters 510
_refine_ls_number_reflns 10242
_refine_ls_number_restraints 317
_refine_ls_restrained_S_all 0.999
_refine_ls_R_factor_all 0.1910
_refine_ls_R_factor_gt 0.0950
_refine_ls_shift/su_max 0.000
_refine_ls_shift/su_mean 0.000
_refine_ls_structure_factor_coef Fsqd
_refine_ls_weighting_details 'w=1/[\s^2^(Fo^2^)+(0.1768P)^2^] where P=(Fo^2^+2Fc^2^)/3'
_refine_ls_weighting_scheme calc
_refine_ls_wR_factor_gt 0.2562
_refine_ls_wR_factor_ref 0.3130
_reflns_Friedel_coverage 0.000
_reflns_number_gt 4448
_reflns_number_total 10242
_reflns_threshold_expression 'I > 2\s(I)'
_cod_data_source_file c9dt04325j1.cif
_cod_data_source_block Fe3
_cod_depositor_comments 'Adding full bibliography for 7702277--7702278.cif.'
_cod_original_cell_volume 4471.4(8)
_cod_database_code 7702277
_shelx_shelxl_version_number 2017/1
_shelx_space_group_comment
;
The symmetry employed for this shelxl refinement is uniquely defined
by the following loop, which should always be used as a source of
symmetry information in preference to the above space-group names.
They are only intended as comments.
;
_olex2_refinement_description
;
1. Fixed Uiso
 At 1.2 times of:
  All C(H) groups, All C(H,H) groups, All C(H,H,H,H) groups
 At 1.5 times of:
  All C(H,H,H) groups
2. Restrained distances
 C22-C21 = C23-C22 = C24-C23 = C25-C24 = C26-C25 = C27-C26 = C27-C20
 1.54 with sigma of 0.01
 C27-C20 = C27-C41A = C41A-C40A = C40A-C39A = C39A-C38A = C38A-C37A = C37A-C21
 1.54 with sigma of 0.01
 C38-C37 = C36-C37
 1.54 with sigma of 0.01
 C42-C14A = C42-C41 = C14A-C13A = C13A-C12A = C12A-C38 = C41-C40 = C40-C39 =
 C39-C38
 1.54 with sigma of 0.01
 C40A-C38A
 2.5 with sigma of 0.02
 C27-C40A
 2.5 with sigma of 0.02
 C39A-C41A
 2.5 with sigma of 0.02
3. Rigid bond restraints
 C4, C5
 with sigma for 1-2 distances of 0.01 and sigma for 1-3 distances of 0.01
 C6, C7
 with sigma for 1-2 distances of 0.01 and sigma for 1-3 distances of 0.01
4. Uiso/Uaniso restraints and constraints
C22 \\sim C23 \\sim C24 \\sim C25 \\sim C26 \\sim C27 \\sim C41A \\sim C40A
\\sim C39A \\sim C38A \\sim C37A: within 1.7A with sigma of 0.02 and sigma for
terminal atoms of 0.04
H37a \\sim C38 \\sim C39 \\sim C40 \\sim C41 \\sim C42 \\sim C14A \\sim C13A
\\sim C12A \\sim C37: within 1.7A with sigma of 0.02 and sigma for terminal
atoms of 0.04
Uanis(C22) \\sim Ueq, Uanis(C23) \\sim Ueq, Uanis(C24) \\sim Ueq, Uanis(C25)
\\sim Ueq, Uanis(C26) \\sim Ueq, Uanis(C27) \\sim Ueq, Uanis(C41A) \\sim Ueq,
Uanis(C40A) \\sim Ueq, Uanis(C39A) \\sim Ueq, Uanis(C38A) \\sim Ueq,
Uanis(C37A) \\sim Ueq: with sigma of 0.01 and sigma for terminal atoms of 0.02
Uanis(C38) \\sim Ueq, Uanis(C39) \\sim Ueq, Uanis(C40) \\sim Ueq, Uanis(C41)
\\sim Ueq, Uanis(C14A) \\sim Ueq, Uanis(C13A) \\sim Ueq, Uanis(C12A) \\sim Ueq:
with sigma of 0.01 and sigma for terminal atoms of 0.02
5. Others
 Sof(H38c)=Sof(H38d)=Sof(H42c)=Sof(H42d)=Sof(C14A)=Sof(H14a)=Sof(H14b)=
 Sof(C13A)=Sof(H13a)=Sof(H13b)=Sof(C12A)=Sof(H12a)=Sof(H12b)=1-FVAR(1)
 Sof(H38a)=Sof(H38b)=Sof(C39)=Sof(H39a)=Sof(H39b)=Sof(C40)=Sof(H40a)=Sof(H40b)=
 Sof(C41)=Sof(H41a)=Sof(H41b)=Sof(H42a)=Sof(H42b)=FVAR(1)
 Sof(H21c)=Sof(H21d)=Sof(H27c)=Sof(H27d)=Sof(C41A)=Sof(H41c)=Sof(H41d)=
 Sof(C40A)=Sof(H40c)=Sof(H40d)=Sof(C39A)=Sof(H39c)=Sof(H39d)=Sof(C38A)=
 Sof(H38e)=Sof(H38f)=Sof(C37A)=Sof(H37c)=Sof(H37d)=1-FVAR(2)
 Sof(H21a)=Sof(H21b)=Sof(C22)=Sof(H22a)=Sof(H22b)=Sof(C23)=Sof(H23a)=Sof(H23b)=
 Sof(C24)=Sof(H24a)=Sof(H24b)=Sof(C25)=Sof(H25a)=Sof(H25b)=Sof(C26)=Sof(H26a)=
 Sof(H26b)=Sof(H27a)=Sof(H27b)=FVAR(2)
6.a Ternary CH refined with riding coordinates:
 C35(H35), C20(H20)
6.b Secondary CH2 refined with riding coordinates:
 C36(H36a,H36b), C37(H37a,H37b), C38(H38a,H38b), C38(H38c,H38d), C39(H39a,
 H39b), C40(H40a,H40b), C41(H41a,H41b), C42(H42a,H42b), C42(H42c,H42d),
 C10(H10a,H10b), C9(H9a,H9b), C8(H8a,H8b), C7(H7a,H7b), C21(H21a,H21b),
 C21(H21c,H21d), C22(H22a,H22b), C23(H23a,H23b), C24(H24a,H24b), C25(H25a,H25b),
  C26(H26a,H26b), C27(H27a,H27b), C27(H27c,H27d), C14A(H14a,H14b), C13A(H13a,
 H13b), C12A(H12a,H12b), C41A(H41c,H41d), C40A(H40c,H40d), C39A(H39c,H39d),
 C38A(H38e,H38f), C37A(H37c,H37d)
6.c Aromatic/amide H refined with riding coordinates:
 C30(H30), C31(H31), C32(H32), C4(H4), C5(H5), C15(H15), C16(H16), C17(H17)
6.d Idealised Me refined as rotating group:
 C34(H34a,H34b,H34c), C1(H1a,H1b,H1c), C19(H19a,H19b,H19c)
;
_olex2_submission_special_instructions 'No special instructions were received'
_oxdiff_exptl_absorpt_empirical_details
;
Empirical correction (ABSPACK) includes:
- Absorption correction using spherical harmonics
- Frame scaling
;

loop_
_space_group_symop_operation_xyz
'x, y, z'
'-x+1/2, y+1/2, -z+1/2'
'-x, -y, -z'
'x-1/2, -y-1/2, z-1/2'

loop_
_atom_site_label
_atom_site_type_symbol
_atom_site_fract_x
_atom_site_fract_y
_atom_site_fract_z
_atom_site_U_iso_or_equiv
_atom_site_adp_type
_atom_site_occupancy
_atom_site_site_symmetry_order
_atom_site_calc_flag
_atom_site_refinement_flags_posn
_atom_site_refinement_flags_adp
_atom_site_refinement_flags_occupancy
_atom_site_disorder_assembly
_atom_site_disorder_group
Fe1 Fe 0.72001(4) 0.67638(5) 0.30865(5) 0.0575(3) Uani 1 1 d . . . . .
Cl2 Cl 0.83343(8) 0.59864(10) 0.31658(10) 0.0730(5) Uani 1 1 d . . . . .
Cl1 Cl 0.58369(8) 0.63076(10) 0.22547(9) 0.0683(4) Uani 1 1 d . . . . .
N1 N 0.7353(2) 0.6451(3) 0.4378(3) 0.0607(12) Uani 1 1 d . . . . .
N2 N 0.7980(2) 0.7676(3) 0.3920(3) 0.0575(11) Uani 1 1 d . . . . .
N3 N 0.7227(2) 0.7756(3) 0.2269(3) 0.0551(11) Uani 1 1 d . . . . .
C28 C 0.6982(3) 0.5747(4) 0.4565(3) 0.0615(14) Uani 1 1 d . . . . .
C29 C 0.7473(4) 0.5036(4) 0.4864(4) 0.0705(16) Uani 1 1 d . . . . .
C30 C 0.7088(4) 0.4344(5) 0.4994(4) 0.0851(19) Uani 1 1 d . . . . .
H30 H 0.740934 0.386400 0.519824 0.102 Uiso 1 1 calc R . . . .
C31 C 0.6253(5) 0.4355(5) 0.4827(4) 0.094(2) Uani 1 1 d . . . . .
H31 H 0.600447 0.388411 0.491376 0.113 Uiso 1 1 calc R . . . .
C32 C 0.5777(4) 0.5048(5) 0.4536(4) 0.084(2) Uani 1 1 d . . . . .
H32 H 0.520519 0.504583 0.443003 0.101 Uiso 1 1 calc R . . . .
C33 C 0.6125(4) 0.5775(4) 0.4389(4) 0.0736(17) Uani 1 1 d . . . . .
C34 C 0.8388(4) 0.4990(4) 0.5026(4) 0.0849(18) Uani 1 1 d . . . . .
H34A H 0.843929 0.526696 0.457474 0.127 Uiso 1 1 calc GR . . . .
H34B H 0.855216 0.442407 0.504421 0.127 Uiso 1 1 calc GR . . . .
H34C H 0.875940 0.524832 0.556154 0.127 Uiso 1 1 calc GR . . . .
C35 C 0.5629(4) 0.6565(5) 0.4116(4) 0.086(2) Uani 1 1 d . . . . .
H35 H 0.588030 0.689581 0.382822 0.103 Uiso 1 1 calc R . . . .
C36 C 0.4679(4) 0.6418(5) 0.3477(5) 0.107(3) Uani 1 1 d D . . . .
H36A H 0.464591 0.594747 0.312792 0.128 Uiso 1 1 calc R . . . .
H36B H 0.437641 0.627279 0.379566 0.128 Uiso 1 1 calc R . . . .
C37 C 0.4204(6) 0.7122(6) 0.2892(6) 0.151(3) Uani 1 1 d D U . . .
H37A H 0.367305 0.691845 0.242148 0.182 Uiso 1 1 calc R U . . .
H37B H 0.455714 0.734721 0.265544 0.182 Uiso 1 1 calc R . . . .
C38 C 0.3994(8) 0.7793(7) 0.3348(8) 0.182(4) Uani 1 1 d D U . . .
H38A H 0.407092 0.755868 0.388192 0.218 Uiso 0.654(10) 1 calc R . P A 1
H38B H 0.338134 0.790622 0.300807 0.218 Uiso 0.654(10) 1 calc R . P A 1
H38C H 0.393304 0.757956 0.382698 0.218 Uiso 0.346(10) 1 calc R . P A 2
H38D H 0.347223 0.808651 0.296455 0.218 Uiso 0.346(10) 1 calc R . P A 2
C39 C 0.4449(9) 0.8618(9) 0.3565(13) 0.169(6) Uani 0.654(10) 1 d D U P A 1
H39A H 0.437084 0.889377 0.400825 0.203 Uiso 0.654(10) 1 calc R . P A 1
H39B H 0.422925 0.896981 0.306489 0.203 Uiso 0.654(10) 1 calc R . P A 1
C40 C 0.5394(8) 0.8412(9) 0.3876(8) 0.126(4) Uani 0.654(10) 1 d D U P A 1
H40A H 0.569805 0.892029 0.391196 0.151 Uiso 0.654(10) 1 calc R . P A 1
H40B H 0.543145 0.807232 0.344614 0.151 Uiso 0.654(10) 1 calc R . P A 1
C41 C 0.5883(9) 0.7962(7) 0.4753(8) 0.130(4) Uani 0.654(10) 1 d D U P A 1
H41A H 0.576960 0.827483 0.515394 0.156 Uiso 0.654(10) 1 calc R . P A 1
H41B H 0.649441 0.802646 0.493275 0.156 Uiso 0.654(10) 1 calc R . P A 1
C42 C 0.5752(5) 0.7037(5) 0.4907(6) 0.114(3) Uani 1 1 d D U . . .
H42A H 0.625354 0.683162 0.540984 0.136 Uiso 0.654(10) 1 calc R . P A 1
H42B H 0.524875 0.697485 0.499128 0.136 Uiso 0.654(10) 1 calc R . P A 1
H42C H 0.633596 0.724999 0.513937 0.136 Uiso 0.346(10) 1 calc R . P A 2
H42D H 0.578271 0.660712 0.529860 0.136 Uiso 0.346(10) 1 calc R . P A 2
C2 C 0.7901(3) 0.6867(4) 0.4996(4) 0.0626(14) Uani 1 1 d . . . . .
C1 C 0.8167(4) 0.6768(4) 0.5917(4) 0.0744(17) Uani 1 1 d . . . . .
H1A H 0.792480 0.626987 0.600224 0.112 Uiso 1 1 calc GR . . . .
H1B H 0.796241 0.722806 0.611013 0.112 Uiso 1 1 calc GR . . . .
H1C H 0.878568 0.674310 0.623593 0.112 Uiso 1 1 calc GR . . . .
C3 C 0.8289(3) 0.7565(4) 0.4753(3) 0.0635(15) Uani 1 1 d . . . . .
C4 C 0.8948(3) 0.8048(4) 0.5328(4) 0.0680(15) Uani 1 1 d . U . . .
H4 H 0.914808 0.799489 0.591291 0.082 Uiso 1 1 calc R . . . .
C5 C 0.9299(3) 0.8606(4) 0.5014(4) 0.0736(16) Uani 1 1 d . U . . .
H5 H 0.976499 0.891821 0.539762 0.088 Uiso 1 1 calc R . . . .
C6 C 0.8996(3) 0.8732(3) 0.4153(3) 0.0586(13) Uani 1 1 d . U . . .
C12 C 0.8294(3) 0.8247(3) 0.3596(3) 0.0571(13) Uani 1 1 d . . . . .
C11 C 0.7808(3) 0.8317(3) 0.2661(3) 0.0560(13) Uani 1 1 d . . . . .
C10 C 0.7958(3) 0.9037(4) 0.2247(4) 0.0649(15) Uani 1 1 d . . . . .
H10A H 0.791411 0.952937 0.253259 0.078 Uiso 1 1 calc R . . . .
H10B H 0.750164 0.906106 0.165949 0.078 Uiso 1 1 calc R . . . .
C9 C 0.8828(3) 0.9049(4) 0.2246(4) 0.0714(16) Uani 1 1 d . . . . .
H9A H 0.884110 0.860469 0.188850 0.086 Uiso 1 1 calc R . . . .
H9B H 0.888290 0.956241 0.199853 0.086 Uiso 1 1 calc R . . . .
C8 C 0.9594(3) 0.8959(4) 0.3136(4) 0.0772(18) Uani 1 1 d . . . . .
H8A H 0.973035 0.837924 0.325104 0.093 Uiso 1 1 calc R . . . .
H8B H 1.009175 0.922671 0.314493 0.093 Uiso 1 1 calc R . . . .
C7 C 0.9450(4) 0.9309(4) 0.3830(4) 0.0788(17) Uani 1 1 d . U . . .
H7A H 0.910944 0.980704 0.362212 0.095 Uiso 1 1 calc R . . . .
H7B H 1.000417 0.946052 0.430312 0.095 Uiso 1 1 calc R . . . .
C13 C 0.6619(3) 0.7849(3) 0.1378(3) 0.0573(13) Uani 1 1 d . . . . .
C14 C 0.5920(3) 0.8363(4) 0.1168(4) 0.0619(15) Uani 1 1 d . . . . .
C15 C 0.5325(3) 0.8435(4) 0.0317(4) 0.0712(17) Uani 1 1 d . . . . .
H15 H 0.485126 0.877887 0.016033 0.085 Uiso 1 1 calc R . . . .
C16 C 0.5412(4) 0.8018(4) -0.0299(4) 0.0731(17) Uani 1 1 d . . . . .
H16 H 0.501306 0.809078 -0.087079 0.088 Uiso 1 1 calc R . . . .
C17 C 0.6090(3) 0.7490(4) -0.0073(4) 0.0736(16) Uani 1 1 d . . . . .
H17 H 0.613277 0.718702 -0.049544 0.088 Uiso 1 1 calc R . . . .
C18 C 0.6717(3) 0.7393(4) 0.0773(4) 0.0636(15) Uani 1 1 d . . . . .
C19 C 0.5828(3) 0.8810(4) 0.1861(4) 0.0767(17) Uani 1 1 d . . . . .
H19A H 0.589485 0.842754 0.230036 0.115 Uiso 1 1 calc GR . . . .
H19B H 0.526613 0.905853 0.162549 0.115 Uiso 1 1 calc GR . . . .
H19C H 0.626317 0.922826 0.210058 0.115 Uiso 1 1 calc GR . . . .
C20 C 0.7443(3) 0.6795(4) 0.1001(4) 0.0678(15) Uani 1 1 d D . . . .
H20 H 0.781117 0.682621 0.162129 0.081 Uiso 1 1 calc R . . . .
C21 C 0.7063(4) 0.5912(4) 0.0794(4) 0.0842(18) Uani 1 1 d D . . . .
H21A H 0.672774 0.582351 0.109153 0.101 Uiso 0.746(7) 1 calc R . P B 1
H21B H 0.666711 0.588187 0.018672 0.101 Uiso 0.746(7) 1 calc R . P B 1
H21C H 0.649461 0.592000 0.075799 0.101 Uiso 0.254(7) 1 calc R . P B 2
H21D H 0.742579 0.555459 0.126636 0.101 Uiso 0.254(7) 1 calc R . P B 2
C22 C 0.7708(6) 0.5210(6) 0.1023(6) 0.102(3) Uani 0.746(7) 1 d D U P B 1
H22A H 0.756278 0.477983 0.131108 0.122 Uiso 0.746(7) 1 calc R . P B 1
H22B H 0.828289 0.540883 0.141139 0.122 Uiso 0.746(7) 1 calc R . P B 1
C23 C 0.7702(7) 0.4855(8) 0.0214(7) 0.118(3) Uani 0.746(7) 1 d D U P B 1
H23A H 0.711889 0.483159 -0.025738 0.141 Uiso 0.746(7) 1 calc R . P B 1
H23B H 0.794947 0.430697 0.032028 0.141 Uiso 0.746(7) 1 calc R . P B 1
C24 C 0.8265(9) 0.5465(9) 0.0021(10) 0.166(5) Uani 0.746(7) 1 d D U P B 1
H24A H 0.792974 0.594538 -0.027658 0.199 Uiso 0.746(7) 1 calc R . P B 1
H24B H 0.848039 0.520580 -0.033278 0.199 Uiso 0.746(7) 1 calc R . P B 1
C25 C 0.9029(10) 0.5715(9) 0.0902(10) 0.190(5) Uani 0.746(7) 1 d D U P B 1
H25A H 0.899541 0.543510 0.136722 0.229 Uiso 0.746(7) 1 calc R . P B 1
H25B H 0.958178 0.559691 0.092766 0.229 Uiso 0.746(7) 1 calc R . P B 1
C26 C 0.8889(7) 0.6651(8) 0.0927(10) 0.144(4) Uani 0.746(7) 1 d D U P B 1
H26A H 0.921178 0.681538 0.152085 0.173 Uiso 0.746(7) 1 calc R . P B 1
H26B H 0.916928 0.691005 0.063109 0.173 Uiso 0.746(7) 1 calc R . P B 1
C27 C 0.8004(4) 0.7046(5) 0.0582(5) 0.099(2) Uani 1 1 d D U . . .
H27A H 0.768234 0.692202 -0.002321 0.119 Uiso 0.746(7) 1 calc R . P B 1
H27B H 0.808327 0.763731 0.063561 0.119 Uiso 0.746(7) 1 calc R . P B 1
H27C H 0.816358 0.761839 0.072138 0.119 Uiso 0.254(7) 1 calc R . P B 2
H27D H 0.853365 0.672737 0.085080 0.119 Uiso 0.254(7) 1 calc R . P B 2
C14A C 0.5262(17) 0.7728(11) 0.5076(18) 0.142(6) Uani 0.346(10) 1 d D U P A 2
H14A H 0.551234 0.782399 0.568585 0.171 Uiso 0.346(10) 1 calc R . P A 2
H14B H 0.466265 0.757024 0.486358 0.171 Uiso 0.346(10) 1 calc R . P A 2
C13A C 0.5312(18) 0.8523(16) 0.4626(15) 0.125(6) Uani 0.346(10) 1 d D U P A 2
H13A H 0.590828 0.866246 0.479681 0.150 Uiso 0.346(10) 1 calc R . P A 2
H13B H 0.504746 0.897818 0.477020 0.150 Uiso 0.346(10) 1 calc R . P A 2
C12A C 0.4811(17) 0.834(2) 0.3649(17) 0.148(6) Uani 0.346(10) 1 d D U P A 2
H12A H 0.463823 0.886124 0.334668 0.177 Uiso 0.346(10) 1 calc R . P A 2
H12B H 0.520332 0.807659 0.348273 0.177 Uiso 0.346(10) 1 calc R . P A 2
C41A C 0.7627(17) 0.695(2) -0.0388(8) 0.138(8) Uani 0.254(7) 1 d D U P B 2
H41C H 0.747840 0.748580 -0.066098 0.166 Uiso 0.254(7) 1 calc R . P B 2
H41D H 0.710708 0.661857 -0.061350 0.166 Uiso 0.254(7) 1 calc R . P B 2
C40A C 0.831(2) 0.6532(18) -0.058(2) 0.187(9) Uani 0.254(7) 1 d D U P B 2
H40C H 0.808156 0.644335 -0.118511 0.225 Uiso 0.254(7) 1 calc R . P B 2
H40D H 0.882541 0.686820 -0.037155 0.225 Uiso 0.254(7) 1 calc R . P B 2
C39A C 0.8515(15) 0.570(2) -0.010(3) 0.150(7) Uani 0.254(7) 1 d D U P B 2
H39C H 0.881891 0.579043 0.051769 0.180 Uiso 0.254(7) 1 calc R . P B 2
H39D H 0.887073 0.536181 -0.025306 0.180 Uiso 0.254(7) 1 calc R . P B 2
C38A C 0.7626(17) 0.5288(19) -0.037(2) 0.110(6) Uani 0.254(7) 1 d D U P B 2
H38E H 0.730988 0.532925 -0.098554 0.132 Uiso 0.254(7) 1 calc R . P B 2
H38F H 0.774514 0.470788 -0.023784 0.132 Uiso 0.254(7) 1 calc R . P B 2
C37A C 0.6981(14) 0.5533(18) -0.0043(12) 0.095(6) Uani 0.254(7) 1 d D U P B 2
H37C H 0.665504 0.503231 -0.011050 0.114 Uiso 0.254(7) 1 calc R . P B 2
H37D H 0.658517 0.590191 -0.048316 0.114 Uiso 0.254(7) 1 calc R . P B 2

loop_
_atom_site_aniso_label
_atom_site_aniso_U_11
_atom_site_aniso_U_22
_atom_site_aniso_U_33
_atom_site_aniso_U_23
_atom_site_aniso_U_13
_atom_site_aniso_U_12
Fe1 0.0464(4) 0.0552(6) 0.0629(5) -0.0034(4) 0.0194(3) -0.0074(3)
Cl2 0.0576(7) 0.0681(10) 0.0839(10) -0.0022(8) 0.0258(7) 0.0052(7)
Cl1 0.0482(7) 0.0783(11) 0.0686(9) -0.0066(7) 0.0195(6) -0.0133(7)
N1 0.043(2) 0.065(3) 0.065(3) -0.003(2) 0.017(2) -0.002(2)
N2 0.043(2) 0.057(3) 0.061(3) 0.000(2) 0.016(2) -0.001(2)
N3 0.041(2) 0.054(3) 0.061(3) -0.004(2) 0.0174(19) -0.004(2)
C28 0.063(3) 0.065(4) 0.055(3) -0.001(3) 0.027(3) -0.013(3)
C29 0.070(3) 0.069(4) 0.062(3) 0.008(3) 0.023(3) -0.006(3)
C30 0.089(5) 0.084(5) 0.080(4) 0.011(4) 0.038(4) -0.017(4)
C31 0.098(5) 0.104(6) 0.086(5) 0.014(4) 0.049(4) -0.017(5)
C32 0.067(4) 0.109(6) 0.075(4) 0.002(4) 0.033(3) -0.023(4)
C33 0.065(3) 0.087(5) 0.066(4) 0.000(3) 0.029(3) -0.004(3)
C34 0.068(4) 0.081(5) 0.099(5) 0.008(4) 0.034(3) 0.003(3)
C35 0.067(4) 0.109(6) 0.086(4) 0.016(4) 0.040(3) -0.008(4)
C36 0.066(4) 0.145(8) 0.098(5) 0.031(5) 0.030(4) 0.013(4)
C37 0.123(6) 0.181(9) 0.149(7) 0.023(7) 0.063(6) 0.044(6)
C38 0.163(6) 0.176(7) 0.174(7) 0.006(6) 0.053(5) 0.041(6)
C39 0.158(8) 0.155(8) 0.169(8) 0.037(7) 0.057(6) 0.011(7)
C40 0.124(6) 0.120(7) 0.133(7) 0.021(6) 0.061(5) -0.017(6)
C41 0.117(6) 0.119(7) 0.143(7) -0.001(6) 0.052(5) -0.013(6)
C42 0.092(5) 0.108(6) 0.157(7) -0.016(5) 0.072(5) -0.005(4)
C2 0.055(3) 0.055(4) 0.073(4) 0.003(3) 0.026(3) 0.003(3)
C1 0.076(4) 0.077(5) 0.063(4) 0.000(3) 0.027(3) -0.018(3)
C3 0.050(3) 0.065(4) 0.059(3) -0.003(3) 0.012(2) 0.008(3)
C4 0.057(3) 0.066(4) 0.066(3) -0.004(3) 0.017(3) -0.013(3)
C5 0.052(3) 0.069(4) 0.070(4) -0.010(3) 0.005(3) -0.007(3)
C6 0.050(3) 0.051(3) 0.064(3) -0.001(3) 0.018(2) -0.008(2)
C12 0.044(2) 0.053(3) 0.066(3) -0.003(3) 0.019(2) -0.001(2)
C11 0.043(2) 0.051(3) 0.068(3) -0.001(3) 0.021(2) 0.007(2)
C10 0.056(3) 0.060(4) 0.062(3) 0.006(3) 0.014(2) -0.002(3)
C9 0.061(3) 0.069(4) 0.077(4) 0.006(3) 0.026(3) -0.012(3)
C8 0.050(3) 0.088(5) 0.084(4) 0.021(4) 0.024(3) -0.004(3)
C7 0.062(3) 0.082(5) 0.067(4) -0.002(3) 0.010(3) -0.016(3)
C13 0.043(3) 0.058(3) 0.063(3) 0.002(3) 0.019(2) 0.000(2)
C14 0.041(3) 0.060(4) 0.076(4) -0.003(3) 0.021(3) -0.004(2)
C15 0.043(3) 0.066(4) 0.086(4) 0.020(3) 0.015(3) 0.001(3)
C16 0.057(3) 0.075(4) 0.063(4) -0.001(3) 0.009(3) -0.006(3)
C17 0.062(3) 0.075(4) 0.071(4) -0.001(3) 0.020(3) -0.005(3)
C18 0.045(3) 0.061(4) 0.076(4) 0.006(3) 0.021(3) 0.000(3)
C19 0.054(3) 0.088(5) 0.078(4) 0.006(4) 0.023(3) 0.013(3)
C20 0.058(3) 0.060(4) 0.076(4) -0.005(3) 0.024(3) -0.002(3)
C21 0.080(4) 0.079(5) 0.077(4) -0.006(4) 0.025(3) 0.002(4)
C22 0.102(6) 0.079(6) 0.119(6) 0.006(5) 0.048(5) 0.001(5)
C23 0.109(5) 0.111(6) 0.150(6) -0.029(5) 0.075(5) 0.009(5)
C24 0.176(7) 0.158(7) 0.170(7) -0.029(6) 0.087(6) 0.026(6)
C25 0.182(8) 0.183(8) 0.203(8) -0.012(7) 0.089(6) 0.008(7)
C26 0.125(6) 0.147(8) 0.183(8) 0.022(6) 0.092(6) 0.024(6)
C27 0.083(4) 0.077(4) 0.150(5) -0.001(4) 0.066(4) 0.001(3)
C14A 0.139(8) 0.141(9) 0.143(8) -0.003(7) 0.064(6) -0.006(7)
C13A 0.123(8) 0.120(8) 0.135(8) 0.001(7) 0.065(6) -0.005(7)
C12A 0.149(8) 0.142(8) 0.153(8) 0.013(7) 0.071(6) 0.013(7)
C41A 0.136(10) 0.148(11) 0.148(10) 0.011(8) 0.082(7) -0.006(8)
C40A 0.184(11) 0.179(11) 0.181(11) 0.001(8) 0.072(8) 0.001(8)
C39A 0.154(9) 0.155(9) 0.156(9) -0.008(7) 0.085(6) 0.008(7)
C38A 0.110(8) 0.123(8) 0.115(8) -0.024(7) 0.068(6) 0.011(7)
C37A 0.091(9) 0.087(9) 0.106(9) -0.022(7) 0.045(7) 0.003(7)

loop_
_atom_type_symbol
_atom_type_description
_atom_type_scat_dispersion_real
_atom_type_scat_dispersion_imag
_atom_type_scat_source
C C 0.0033 0.0016 'International Tables Vol C Tables 4.2.6.8 and 6.1.1.4'
H H 0.0000 0.0000 'International Tables Vol C Tables 4.2.6.8 and 6.1.1.4'
Cl Cl 0.1484 0.1585 'International Tables Vol C Tables 4.2.6.8 and 6.1.1.4'
Fe Fe 0.3463 0.8444 'International Tables Vol C Tables 4.2.6.8 and 6.1.1.4'
N N 0.0061 0.0033 'International Tables Vol C Tables 4.2.6.8 and 6.1.1.4'

loop_
_geom_angle_atom_site_label_1
_geom_angle_atom_site_label_2
_geom_angle_atom_site_label_3
_geom_angle
Cl1 Fe1 Cl2 118.47(6)
N1 Fe1 Cl2 97.56(12)
N1 Fe1 Cl1 99.87(11)
N2 Fe1 Cl2 95.05(12)
N2 Fe1 Cl1 146.48(12)
N2 Fe1 N1 73.39(17)
N2 Fe1 N3 74.52(17)
N3 Fe1 Cl2 98.98(11)
N3 Fe1 Cl1 99.02(11)
N3 Fe1 N1 144.94(17)
C28 N1 Fe1 124.9(3)
C2 N1 Fe1 116.2(4)
C2 N1 C28 118.1(5)
C3 N2 Fe1 118.7(4)
C3 N2 C12 122.6(5)
C12 N2 Fe1 117.0(3)
C11 N3 Fe1 114.9(3)
C11 N3 C13 120.2(4)
C13 N3 Fe1 124.7(3)
C29 C28 N1 119.1(5)
C33 C28 N1 119.0(6)
C33 C28 C29 121.7(6)
C28 C29 C34 122.1(6)
C30 C29 C28 118.5(6)
C30 C29 C34 119.4(6)
C31 C30 C29 121.0(7)
C32 C31 C30 120.4(7)
C31 C32 C33 121.7(6)
C28 C33 C32 116.8(6)
C28 C33 C35 120.4(6)
C32 C33 C35 122.7(6)
C33 C35 C36 111.7(6)
C33 C35 C42 109.1(6)
C42 C35 C36 113.1(6)
C37 C36 C35 116.6(7)
C36 C37 C38 112.1(9)
C37 C38 C39 123.0(13)
C37 C38 C12A 100.3(15)
C38 C39 C40 104.5(12)
C39 C40 C41 117.3(12)
C40 C41 C42 124.6(11)
C35 C42 C41 107.0(9)
C35 C42 C14A 134.7(13)
N1 C2 C1 127.9(5)
N1 C2 C3 115.0(5)
C1 C2 C3 117.0(5)
N2 C3 C2 115.2(5)
N2 C3 C4 120.6(6)
C4 C3 C2 124.2(5)
C5 C4 C3 117.7(5)
C4 C5 C6 123.0(5)
C5 C6 C12 116.7(5)
C5 C6 C7 121.3(5)
C12 C6 C7 121.8(5)
N2 C12 C6 119.4(5)
N2 C12 C11 113.6(4)
C6 C12 C11 127.0(5)
N3 C11 C12 116.2(5)
N3 C11 C10 124.9(5)
C12 C11 C10 118.7(5)
C11 C10 C9 115.2(5)
C8 C9 C10 113.1(5)
C7 C8 C9 114.2(5)
C8 C7 C6 113.9(5)
C14 C13 N3 117.6(5)
C14 C13 C18 122.4(5)
C18 C13 N3 119.9(4)
C13 C14 C19 119.8(5)
C15 C14 C13 117.6(5)
C15 C14 C19 122.6(5)
C16 C15 C14 121.8(5)
C15 C16 C17 119.5(5)
C16 C17 C18 121.6(6)
C13 C18 C17 117.0(5)
C13 C18 C20 122.7(5)
C17 C18 C20 120.3(5)
C18 C20 C21 108.7(4)
C18 C20 C27 110.7(5)
C27 C20 C21 115.5(5)
C20 C21 C37A 115.4(12)
C22 C21 C20 116.6(6)
C21 C22 C23 110.8(7)
C22 C23 C24 104.0(9)
C23 C24 C25 106.3(12)
C26 C25 C24 102.3(12)
C27 C26 C25 123.5(11)
C26 C27 C20 117.3(7)
C41A C27 C20 118.7(13)
C42 C14A C13A 109.8(18)
C14A C13A C12A 106(2)
C38 C12A C13A 115.8(19)
C27 C41A C40A 108.7(13)
C39A C40A C41A 105.5(13)
C40A C39A C38A 105.6(13)
C37A C38A C39A 125(3)
C38A C37A C21 135.0(19)

loop_
_geom_bond_atom_site_label_1
_geom_bond_atom_site_label_2
_geom_bond_distance
Fe1 Cl2 2.3069(15)
Fe1 Cl1 2.2629(14)
Fe1 N1 2.239(4)
Fe1 N2 2.085(4)
Fe1 N3 2.186(4)
N1 C28 1.432(7)
N1 C2 1.261(7)
N2 C3 1.327(6)
N2 C12 1.341(6)
N3 C11 1.298(6)
N3 C13 1.438(6)
C28 C29 1.389(8)
C28 C33 1.385(7)
C29 C30 1.387(9)
C29 C34 1.495(8)
C30 C31 1.353(9)
C31 C32 1.351(10)
C32 C33 1.412(9)
C33 C35 1.499(9)
C35 C36 1.529(9)
C35 C42 1.523(10)
C36 C37 1.505(8)
C37 C38 1.506(8)
C38 C39 1.516(9)
C38 C12A 1.554(10)
C39 C40 1.519(9)
C40 C41 1.561(9)
C41 C42 1.564(9)
C42 C14A 1.530(10)
C2 C1 1.484(8)
C2 C3 1.488(8)
C3 C4 1.373(7)
C4 C5 1.356(8)
C5 C6 1.376(8)
C6 C12 1.402(7)
C6 C7 1.510(8)
C12 C11 1.470(7)
C11 C10 1.473(7)
C10 C9 1.528(7)
C9 C8 1.523(8)
C8 C7 1.484(9)
C13 C14 1.382(7)
C13 C18 1.383(7)
C14 C15 1.378(8)
C14 C19 1.503(8)
C15 C16 1.355(8)
C16 C17 1.365(8)
C17 C18 1.388(7)
C18 C20 1.499(8)
C20 C21 1.553(8)
C20 C27 1.546(5)
C21 C22 1.521(8)
C21 C37A 1.553(9)
C22 C23 1.544(8)
C23 C24 1.550(9)
C24 C25 1.558(9)
C25 C26 1.546(9)
C26 C27 1.517(8)
C27 C41A 1.534(10)
C14A C13A 1.544(10)
C13A C12A 1.559(10)
C41A C40A 1.546(10)
C40A C39A 1.546(10)
C39A C38A 1.553(10)
C38A C37A 1.546(10)
